data_7250491
loop_
_publ_author_name
'Al-Buthabhak, Hawraa S.'
'Al-Ameed, Karrar'
'Yu, Yu'
'Sobolev, Alexandre N.'
'Moggach, Stephen A.'
'Al-Salami, Hani'
'Ferro, Vito'
'Baker, Murray V.'

_publ_section_title
;
 Gold(i) and gold(iii) complexes of triazolyl-functionalised NHCs
;
_journal_issue 23
_journal_name_full 'RSC Advances'
_journal_page_first 18123
_journal_page_last 18141
_journal_paper_doi 10.1039/D5RA02655E
_journal_volume 15
_journal_year 2025
_chemical_formula_moiety 'C23 H20 Au Br2 Cl I2 N8'
_chemical_formula_sum 'C23 H20 Au Br2 Cl I2 N8'
_chemical_formula_weight 1054.51
_space_group_crystal_system triclinic
_space_group_IT_number 2
_space_group_name_Hall '-P 1'
_space_group_name_H-M_alt 'P -1'
_atom_sites_solution_hydrogens geom
_audit_creation_method SHELXL-2019/3
_audit_update_record
;
2025-01-12 deposited with the CCDC.	2025-05-07 downloaded from the CCDC.
;
_cell_angle_alpha 104.821(1)
_cell_angle_beta 102.945(1)
_cell_angle_gamma 99.131(1)
_cell_formula_units_Z 4
_cell_length_a 11.5821(2)
_cell_length_b 13.4019(2)
_cell_length_c 20.1568(3)
_cell_measurement_reflns_used 38994
_cell_measurement_temperature 99.9(3)
_cell_measurement_theta_max 74.725
_cell_measurement_theta_min 2.360
_cell_volume 2869.30(8)
_computing_cell_refinement 'CrysAlisPro 1.171.40.53 (Rigaku OD, 2019)'
_computing_data_collection 'CrysAlisPro 1.171.40.53 (Rigaku OD, 2019)'
_computing_data_reduction 'CrysAlisPro 1.171.40.53 (Rigaku OD, 2019)'
_computing_publication_material 'SHELXL-2019/2 (Sheldrick, 2019)'
_computing_structure_refinement 'SHELXL-2019/2 (Sheldrick, 2019)'
_computing_structure_solution 'SHELXT  (Sheldrick, 2015)'
_diffrn_ambient_environment N~2~
_diffrn_ambient_temperature 99.9(3)
_diffrn_detector 'Hybrid Pixel Array Detector'
_diffrn_detector_area_resol_mean 10.0000
_diffrn_detector_type HyPix
_diffrn_measured_fraction_theta_full 0.970
_diffrn_measured_fraction_theta_max 0.970
_diffrn_measurement_details
;
List of Runs (angles in degrees, time in seconds):

  # Type    Start    End  Width  t~exp~   \w     \q     \k     \f   Frames
#--------------------------------------------------------------------------
  1  \w     27.00 122.00   0.50    0.12    --   50.00  77.00  74.57  190
  2  \w     77.00 175.00   0.50    0.30    --  102.41 120.00  -5.00  196
  3  \w    124.00 174.00   0.50    0.30    --  102.41 125.00 -60.00  100
  4  \w     54.00 119.00   0.50    0.12    --   45.95 154.00 152.00  130
  5  \w     54.00 162.00   0.50    0.30    --  102.41 154.00 152.00  216
  6  \w     43.00 139.00   0.50    0.12    --   66.00  77.00  38.62  192
  7  \w     44.00 139.00   0.50    0.12    --   66.00  75.00 138.23  190
  8  \w     48.00 143.00   0.50    0.12    --   70.00  75.00 -34.82  190
  9  \w     37.00 131.00   0.50    0.12    --   58.00  74.00 126.25  188
 10  \w     38.00 135.00   0.50    0.12    --   62.00  80.00 155.21  194
 11  \w     43.00 139.00   0.50    0.12    --   66.00  78.00  58.34  192
 12  \w     31.00 126.00   0.50    0.12    --   54.00  78.00  94.06  190
 13  \w     43.00 139.00   0.50    0.12    --   66.00  77.00  -6.79  192
 14  \w     33.00 121.00   0.50    0.12    --   45.95  19.00-180.00  176
 15  \w     38.00 135.00   0.50    0.12    --   62.00  79.00 -93.16  194
 16  \w     40.00 135.00   0.50    0.12    --   62.00  75.00-126.20  190
 17  \w     42.00 139.00   0.50    0.12    --   66.00  79.00-166.28  194
 18  \w     31.00 126.00   0.50    0.12    --   54.00  77.00 -44.32  190
 19  \w     43.00 139.00   0.50    0.12    --   66.00  77.00-122.96  192
 20  \w     38.00 135.00   0.50    0.12    --   62.00  80.00  14.70  194
 21  \w     43.00 139.00   0.50    0.12    --   66.00  77.00 175.95  192
 22  \w     34.00 131.00   0.50    0.12    --   58.00  79.00 129.76  194
 23  \w     26.00 122.00   0.50    0.12    --   50.00  79.00  31.12  192
 24  \w     30.00 126.00   0.50    0.12    --   54.00  80.00 -93.71  192
 25  \w     26.00 122.00   0.50    0.12    --   50.00  80.00-135.17  192
 26  \w     27.00 122.00   0.50    0.12    --   50.00  78.00-168.44  190
 27  \w     14.00  43.00   0.50    0.12    --   42.00  89.00-133.81   58
 28  \w     11.00  43.00   0.50    0.12    --   38.00  86.00-105.20   64
 29  \w      8.00  41.00   0.50    0.12    --   38.00  92.00 -17.19   66
 30  \w     26.00 122.00   0.50    0.12    --   50.00  79.00 -11.41  192
 31  \w     30.00 126.00   0.50    0.12    --   54.00  79.00 112.53  192
 32  \w     30.00  58.00   0.50    0.30    --  102.41 -61.00 150.00   56
 33  \w     35.00 117.00   0.50    0.30    --  102.41-132.00 171.01  164
 34  \w     57.00  86.00   0.50    0.30    --  102.41-125.00 150.00   58
 35  \w     30.00 131.00   0.50    0.30    --  102.41-154.00 112.00  202
 36  \w     73.00 103.00   0.50    0.30    --  102.41 -77.00  30.00   60
 37  \w     47.00 103.00   0.50    0.30    --  102.41 -94.00 -60.00  112
 38  \w     43.00 103.00   0.50    0.30    --  102.41 -77.00 -90.00  120
 39  \w     45.00  70.00   0.50    0.30    --  102.41 -61.00 -30.00   50
 40  \w     30.00 109.00   0.50    0.30    --  102.41-120.00 -89.00  158
 41  \w     30.00 111.00   0.50    0.30    --  102.41-125.00-180.00  162
 42  \w     31.00 105.00   0.50    0.30    --  102.41-101.00-128.01  148
 43  \w     31.00  65.00   0.50    0.30    --  102.41 -61.00  30.00   68
 44  \w     33.00  70.00   0.50    0.30    --  102.41 -61.00  60.00   74
 45  \w     28.00 111.00   0.50    0.12    --   45.95-154.00 112.00  166
 46  \w     10.00  91.00   0.50    0.12    --   45.95-120.00 -89.00  162
 47  \w    -11.00  42.00   0.50    0.12    --   18.00  91.00  38.90  106
 48  \w     11.00  43.00   0.50    0.12    --   38.00  87.00  89.38   64
 49  \w    -31.00  -5.00   0.50    0.12    --   10.00 114.00 169.07   52
 50  \w    -91.00  -9.00   0.50    0.12    --  -45.95 120.00  -5.00  164
 51  \w    -15.00  27.00   0.50    0.12    --   18.00  98.00 -83.75   84
 52  \w      9.00  43.00   0.50    0.12    --   38.00  90.00-177.50   68
 53  \w    -85.00 -59.00   0.50    0.30    --  -82.00 -78.00 -41.66   52
 54  \w    -90.00 -61.00   0.50    0.30    --  -82.00 -72.00 -62.06   58
 55  \w    -84.00 -58.00   0.50    0.30    --  -82.00 -80.00-110.27   52
 56  \w    -94.00 -62.00   0.50    0.30    --  -82.00 -72.00-142.33   64
 57  \w    -92.00 -65.00   0.50    0.30    --  -86.00 -72.00-131.56   54
 58  \w    -90.00 -64.00   0.50    0.30    --  -86.00 -74.00-147.73   52
 59  \w    -90.00 -64.00   0.50    0.30    --  -86.00 -75.00 -84.60   52
 60  \w    -90.00 -64.00   0.50    0.30    --  -82.00 -65.00 -46.76   52
 61  \w    -90.00 -64.00   0.50    0.30    --  -82.00 -65.00 -38.28   52
 62  \w   -101.00 -65.00   0.50    0.30    --  -82.00 -62.00  45.10   72
 63  \w    -87.00 -61.00   0.50    0.30    --  -82.00 -72.00  94.49   52
 64  \w    -86.00 -58.00   0.50    0.30    --  -82.00 -79.00 146.16   56
 65  \w    -86.00 -59.00   0.50    0.30    --  -82.00 -76.00 179.97   54
 66  \w    -96.00 -64.00   0.50    0.30    --  -86.00 -74.00 118.62   64
 67  \w    -92.00 -65.00   0.50    0.30    --  -86.00 -73.00  90.65   54
 68  \w    -91.00 -65.00   0.50    0.30    --  -86.00 -73.00  98.31   52
 69  \w    -89.00 -63.00   0.50    0.30    --  -86.00 -76.00  52.43   52
 70  \w    -99.00 -65.00   0.50    0.30    --  -86.00 -73.00  34.78   68
 71  \w    -96.00 -69.00   0.50    0.30    --  -90.00 -72.00  24.77   54
 72  \w   -105.00 -75.00   0.50    0.30    --  -90.00 -65.00 108.01   60
 73  \w   -109.00 -76.00   0.50    0.30    --  -94.00 -65.00 131.26   66
 74  \w   -119.00 -53.00   0.50    0.12    --  -45.95-154.00 112.00  132
 75  \w   -105.00 -76.00   0.50    0.30    --  -94.00 -65.00  -8.52   58
 76  \w   -111.00 -76.00   0.50    0.30    --  -94.00 -64.00 -16.17   70
 77  \w   -121.00 -33.00   0.50    0.12    --  -45.95 -19.00-120.00  176
 78  \w    -70.00 -31.00   0.50    0.30    -- -102.41  61.00 -60.00   78
 79  \w    -71.00 -31.00   0.50    0.30    -- -102.41  61.00 -30.00   80
 80  \w    -70.00 -35.00   0.50    0.30    -- -102.41  61.00   0.00   70
 81  \w    -70.00 -30.00   0.50    0.30    -- -102.41  61.00  30.00   80
 82  \w   -111.00 -28.00   0.50    0.12    --  -45.95 154.00 152.00  166
 83  \w    -69.00 -31.00   0.50    0.30    -- -102.41  61.00-150.00   76
 84  \w   -109.00 -30.00   0.50    0.30    -- -102.41 120.00  -5.00  158
 85  \w   -131.00 -30.00   0.50    0.30    -- -102.41 154.00 152.00  202
 86  \w   -139.00 -47.00   0.50    0.12    --  -66.00 -68.00  48.74  184
 87  \w   -119.00 -73.00   0.50    0.30    --  -90.00 -62.00-109.03   92
 88  \w    -95.00 -70.00   0.50    0.30    --  -90.00 -71.00-168.76   50
 89  \w   -109.00 -73.00   0.50    0.30    --  -90.00 -66.00-111.68   72
 90  \w   -116.00 -72.00   0.50    0.30    --  -90.00 -64.00-173.53   88
 91  \w   -139.00 -43.00   0.50    0.12    --  -66.00 -78.00 -60.98  192
 92  \w   -138.00 -70.00   0.50    0.30    --  -90.00 -71.00  78.50  136
 93  \w   -131.00 -76.00   0.50    0.30    --  -94.00 -65.00 -32.80  110
 94  \w   -146.00 -52.00   0.50    0.12    --  -74.00 -75.00 -81.47  188
 95  \w   -146.00 -50.00   0.50    0.12    --  -74.00 -79.00  76.45  192
 96  \w   -146.00 -53.00   0.50    0.12    --  -74.00 -72.00 -21.82  186
 97  \w   -147.00-117.00   0.50    0.30    --  -94.00 -65.00 131.26   60
 98  \w   -151.00 -56.00   0.50    0.30    --  -78.00 -74.00 109.60  190
 99  \w   -151.00 -57.00   0.50    0.30    --  -78.00 -72.00  17.41  188
100  \w   -151.00 -57.00   0.50    0.30    --  -78.00 -72.00  -5.63  188
101  \w   -151.00 -54.00   0.50    0.30    --  -78.00 -79.00  11.93  194
102  \w   -147.00-121.00   0.50    0.30    --  -94.00 -65.00  -8.52   52
103  \w   -154.00 -62.00   0.50    0.30    --  -82.00 -70.00 -18.07  184
104  \w   -151.00 -54.00   0.50    0.30    --  -78.00 -80.00 155.68  194
105  \w   -162.00 -53.00   0.50    0.30    -- -102.41-154.00 112.00  218
106  \w   -158.00-121.00   0.50    0.30    --  -86.00 -75.00 -84.60   74
107  \w   -151.00 -60.00   0.50    0.30    --  -78.00 -65.00-124.45  182
108  \w   -153.00 -74.00   0.50    0.30    --  -94.00 -71.00 -51.77  158
109  \w   -161.00 -73.00   0.50    0.30    --  -90.00 -62.00  56.11  176
110  \w   -161.00 -70.00   0.50    0.30    --  -90.00 -70.00   2.81  182
111  \w   -162.00 -68.00   0.50    0.30    --  -90.00 -74.00 -69.26  188
112  \w   -161.00-134.00   0.50    0.30    --  -90.00 -65.00 108.01   54
113  \w   -161.00 -70.00   0.50    0.30    --  -90.00 -71.00 171.06  182
114  \w   -165.00 -75.00   0.50    0.30    --  -94.00 -68.00  27.95  180
115  \w   -162.00-112.00   0.50    0.30    --  -90.00 -66.00-111.68  100
116  \w   -167.00 -75.00   0.50    0.30    --  -94.00 -68.00-129.32  184
117  \w   -166.00 -72.00   0.50    0.30    --  -94.00 -75.00 -37.95  188
118  \w   -175.00 -77.00   0.50    0.30    -- -102.41-120.00 -89.00  196
119  \w   -168.00 -75.00   0.50    0.30    --  -98.00 -77.00  51.89  186
120  \w   -170.00 -75.00   0.50    0.30    --  -98.00 -76.00 101.84  190
121  \w   -163.00 -79.00   0.50    0.30    -- -102.41 -78.00 166.20  168
122  \w   -171.00 -84.00   0.50    0.30    -- -102.41 -68.00 126.83  174
123  \w   -169.00 -80.00   0.50    0.30    --  -98.00 -65.00-151.97  178
;
_diffrn_measurement_device 'four-circle diffractometer'
_diffrn_measurement_device_type
;
 XtaLAB Synergy, Single source at home/near, HyPix
;
_diffrn_measurement_method '\w scans'
_diffrn_radiation_monochromator mirror
_diffrn_radiation_source 'micro-focus sealed X-ray tube'
_diffrn_radiation_type CuK\a
_diffrn_radiation_wavelength 1.54184
_diffrn_reflns_av_R_equivalents 0.0784
_diffrn_reflns_av_unetI/netI 0.0450
_diffrn_reflns_Laue_measured_fraction_full 0.970
_diffrn_reflns_Laue_measured_fraction_max 0.970
_diffrn_reflns_limit_h_max 12
_diffrn_reflns_limit_h_min -13
_diffrn_reflns_limit_k_max 15
_diffrn_reflns_limit_k_min -15
_diffrn_reflns_limit_l_max 23
_diffrn_reflns_limit_l_min -23
_diffrn_reflns_number 72872
_diffrn_reflns_point_group_measured_fraction_full 0.970
_diffrn_reflns_point_group_measured_fraction_max 0.970
_diffrn_reflns_theta_full 65.078
_diffrn_reflns_theta_max 65.078
_diffrn_reflns_theta_min 2.360
_diffrn_source_type 'PhotonJet (Cu) X-ray Source'
_exptl_absorpt_coefficient_mu 30.893
_exptl_absorpt_correction_T_max 0.932
_exptl_absorpt_correction_T_min 0.448
_exptl_absorpt_correction_type gaussian
_exptl_absorpt_process_details
;
CrysAlisPro 1.171.40.53 (Rigaku Oxford Diffraction, 2019)
Numerical absorption correction based on gaussian integration over
			a multifaceted crystal model
Empirical absorption correction using spherical harmonics,
 implemented in SCALE3 ABSPACK scaling algorithm.
;
_exptl_crystal_colour 'clear light orange'
_exptl_crystal_density_diffrn 2.441
_exptl_crystal_description plate
_exptl_crystal_F_000 1944
_exptl_crystal_size_max 0.168
_exptl_crystal_size_mid 0.046
_exptl_crystal_size_min 0.034
_refine_diff_density_max 4.058
_refine_diff_density_min -3.927
_refine_diff_density_rms 0.305
_refine_ls_extinction_method none
_refine_ls_goodness_of_fit_ref 1.020
_refine_ls_hydrogen_treatment constr
_refine_ls_matrix_type full
_refine_ls_number_parameters 623
_refine_ls_number_reflns 9505
_refine_ls_number_restraints 0
_refine_ls_restrained_S_all 1.020
_refine_ls_R_factor_all 0.0748
_refine_ls_R_factor_gt 0.0675
_refine_ls_shift/su_max 0.001
_refine_ls_shift/su_mean 0.000
_refine_ls_structure_factor_coef Fsqd
_refine_ls_weighting_details 'w=1/[\s^2^(Fo^2^)+(0.0700P)^2^+95.0000P] where P=(Fo^2^+2Fc^2^)/3'
_refine_ls_weighting_scheme calc
_refine_ls_wR_factor_gt 0.1651
_refine_ls_wR_factor_ref 0.1706
_reflns_Friedel_coverage 0.000
_reflns_number_gt 8223
_reflns_number_total 9505
_reflns_threshold_expression 'I > 2\s(I)'
_cod_data_source_file d5ra02655e2.cif
_cod_data_source_block ha2138
_cod_database_code 7250491
_shelx_shelxl_version_number 2019/3
_shelx_space_group_comment
;
The symmetry employed for this shelxl refinement is uniquely defined
by the following loop, which should always be used as a source of
symmetry information in preference to the above space-group names.
They are only intended as comments.
;
_shelx_estimated_absorpt_t_min 0.078
_shelx_estimated_absorpt_t_max 0.420

loop_
_space_group_symop_operation_xyz
'x, y, z'
'-x, -y, -z'

loop_
_atom_site_label
_atom_site_type_symbol
_atom_site_fract_x
_atom_site_fract_y
_atom_site_fract_z
_atom_site_U_iso_or_equiv
_atom_site_adp_type
_atom_site_occupancy
_atom_site_site_symmetry_order
_atom_site_calc_flag
_atom_site_refinement_flags_posn
_atom_site_refinement_flags_adp
_atom_site_refinement_flags_occupancy
_atom_site_disorder_assembly
_atom_site_disorder_group
Au1 Au 0.36852(5) 0.37092(4) 0.76087(3) 0.02945(16) Uani 1 1 d . . . . .
Br11 Br 0.86214(15) 0.30308(14) 1.05311(9) 0.0478(4) Uani 1 1 d . . . . .
Br12 Br -0.38906(17) 0.43292(17) 0.51180(11) 0.0649(5) Uani 1 1 d . . . . .
Cl1 Cl 0.3138(3) 0.1969(2) 0.7619(2) 0.0502(10) Uani 1 1 d . . . . .
I11 I 0.28146(10) 0.31218(10) 0.62069(6) 0.0621(3) Uani 1 1 d . . . . .
I12 I 0.45464(9) 0.43779(8) 0.90028(5) 0.0434(2) Uani 1 1 d . . . . .
C11 C 0.4178(11) 0.5165(10) 0.7569(6) 0.025(3) Uani 1 1 d . . . . .
N12 N 0.5103(9) 0.5557(9) 0.7337(5) 0.028(2) Uani 1 1 d . . . . .
C13 C 0.5112(12) 0.6596(10) 0.7339(7) 0.030(3) Uani 1 1 d . . . . .
H13 H 0.567174 0.704084 0.719806 0.036 Uiso 1 1 calc R U . . .
C14 C 0.4178(12) 0.6845(10) 0.7580(7) 0.029(3) Uani 1 1 d . . . . .
H14 H 0.394630 0.750398 0.763549 0.034 Uiso 1 1 calc R U . . .
N15 N 0.3604(9) 0.5979(8) 0.7733(5) 0.024(2) Uani 1 1 d . . . . .
C15 C 0.2604(10) 0.5954(10) 0.8080(6) 0.025(3) Uani 1 1 d . . . . .
H15A H 0.254197 0.669013 0.828926 0.030 Uiso 1 1 calc R U . . .
H15B H 0.280972 0.564493 0.847619 0.030 Uiso 1 1 calc R U . . .
C12 C 0.5963(11) 0.4954(11) 0.7093(7) 0.028(3) Uani 1 1 d . . . . .
H12A H 0.659207 0.542623 0.698292 0.033 Uiso 1 1 calc R U . . .
H12B H 0.552306 0.437323 0.664923 0.033 Uiso 1 1 calc R U . . .
C121 C 0.6578(10) 0.4486(9) 0.7655(6) 0.021(2) Uani 1 1 d . . . . .
C122 C 0.7243(12) 0.4969(10) 0.8353(7) 0.033(3) Uani 1 1 d . . . . .
H121 H 0.746525 0.570627 0.860391 0.039 Uiso 1 1 calc R U . . .
N123 N 0.7508(9) 0.4179(8) 0.8603(5) 0.026(2) Uani 1 1 d . . . . .
N124 N 0.7046(10) 0.3243(9) 0.8089(6) 0.032(2) Uani 1 1 d . . . . .
N125 N 0.6476(9) 0.3436(9) 0.7512(6) 0.030(2) Uani 1 1 d . . . . .
C126 C 0.8084(12) 0.4199(11) 0.9334(7) 0.034(3) Uani 1 1 d . . . . .
H12C H 0.748917 0.378561 0.950369 0.041 Uiso 1 1 calc R U . . .
H12D H 0.830995 0.494051 0.965009 0.041 Uiso 1 1 calc R U . . .
C127 C 0.9232(7) 0.3740(7) 0.9390(4) 0.028(3) Uani 1 1 d G . . . .
C128 C 0.9542(8) 0.3197(7) 0.9881(5) 0.036(3) Uani 1 1 d G . . . .
C129 C 1.0576(8) 0.2789(7) 0.9922(5) 0.041(3) Uani 1 1 d G . . . .
H129 H 1.078811 0.241743 1.025798 0.049 Uiso 1 1 calc R U . . .
C130 C 1.1299(8) 0.2924(7) 0.9474(5) 0.038(3) Uani 1 1 d G . . . .
H130 H 1.200716 0.264456 0.950326 0.045 Uiso 1 1 calc R U . . .
C131 C 1.0989(7) 0.3467(7) 0.8984(5) 0.036(3) Uani 1 1 d G . . . .
H131 H 1.148483 0.355890 0.867752 0.044 Uiso 1 1 calc R U . . .
C132 C 0.9956(7) 0.3874(7) 0.8942(4) 0.034(3) Uani 1 1 d G . . . .
H132 H 0.974349 0.424608 0.860683 0.041 Uiso 1 1 calc R U . . .
C151 C 0.1395(11) 0.5329(9) 0.7583(6) 0.024(2) Uani 1 1 d . . . . .
C152 C 0.0524(11) 0.5654(11) 0.7155(7) 0.030(3) Uani 1 1 d . . . . .
H152 H 0.055963 0.633179 0.708628 0.036 Uiso 1 1 calc R U . . .
N153 N -0.0389(9) 0.4781(8) 0.6858(6) 0.030(2) Uani 1 1 d . . . . .
N154 N -0.0133(10) 0.3972(9) 0.7083(6) 0.034(2) Uani 1 1 d . . . . .
N155 N 0.0967(9) 0.4314(9) 0.7536(6) 0.032(2) Uani 1 1 d . . . . .
C156 C -0.1512(12) 0.4650(12) 0.6314(7) 0.035(3) Uani 1 1 d . . . . .
H15C H -0.170798 0.535080 0.634731 0.043 Uiso 1 1 calc R U . . .
H15D H -0.218477 0.419467 0.640302 0.043 Uiso 1 1 calc R U . . .
C157 C -0.1413(9) 0.4148(8) 0.5556(5) 0.040(3) Uani 1 1 d G . . . .
C158 C -0.2429(9) 0.3928(9) 0.4986(5) 0.045(4) Uani 1 1 d G . . . .
C159 C -0.2387(12) 0.3445(9) 0.4303(5) 0.071(6) Uani 1 1 d G . . . .
H159 H -0.308650 0.329353 0.391024 0.085 Uiso 1 1 calc R U . . .
C160 C -0.1327(14) 0.3182(10) 0.4189(5) 0.074(6) Uani 1 1 d G . . . .
H160 H -0.129777 0.284910 0.371876 0.088 Uiso 1 1 calc R U . . .
C161 C -0.0311(12) 0.3401(10) 0.4759(6) 0.077(6) Uani 1 1 d G . . . .
H161 H 0.041867 0.322014 0.468127 0.092 Uiso 1 1 calc R U . . .
C162 C -0.0353(10) 0.3884(10) 0.5443(6) 0.056(4) Uani 1 1 d G . . . .
H162 H 0.034641 0.403570 0.583526 0.067 Uiso 1 1 calc R U . . .
Au2 Au 0.87875(4) 0.86611(4) 0.77199(3) 0.02398(15) Uani 1 1 d . . . . .
Br21 Br 1.54332(15) 1.13726(16) 0.89964(9) 0.0525(4) Uani 1 1 d . . . . .
Br22 Br 0.12289(18) 0.9295(2) 0.50199(11) 0.0772(6) Uani 1 1 d . . . . .
Cl2 Cl 0.8524(3) 0.7019(2) 0.79697(16) 0.0287(6) Uani 1 1 d . . . . .
I21 I 0.76667(8) 0.77533(7) 0.63554(5) 0.0400(2) Uani 1 1 d . . . . .
I22 I 0.98903(8) 0.96438(7) 0.90653(4) 0.0364(2) Uani 1 1 d . . . . .
C21 C 0.9092(11) 1.0047(10) 0.7540(6) 0.023(2) Uani 1 1 d . . . . .
N22 N 0.9915(9) 1.0386(8) 0.7212(5) 0.025(2) Uani 1 1 d . . . . .
C23 C 0.9862(11) 1.1403(10) 0.7169(7) 0.028(3) Uani 1 1 d . . . . .
H23 H 1.034232 1.181263 0.696456 0.034 Uiso 1 1 calc R U . . .
C24 C 0.8999(12) 1.1687(10) 0.7475(7) 0.029(3) Uani 1 1 d . . . . .
H24 H 0.875360 1.233964 0.752519 0.035 Uiso 1 1 calc R U . . .
N25 N 0.8529(9) 1.0859(8) 0.7703(5) 0.024(2) Uani 1 1 d . . . . .
C25 C 0.7601(11) 1.0867(10) 0.8092(6) 0.028(3) Uani 1 1 d . . . . .
H25A H 0.759354 1.161066 0.832547 0.033 Uiso 1 1 calc R U . . .
H25B H 0.781945 1.052931 0.847142 0.033 Uiso 1 1 calc R U . . .
C22 C 1.0739(11) 0.9756(10) 0.6951(7) 0.026(3) Uani 1 1 d . . . . .
H22A H 1.127415 1.017273 0.674974 0.032 Uiso 1 1 calc R U . . .
H22B H 1.025403 0.910873 0.656392 0.032 Uiso 1 1 calc R U . . .
C221 C 1.1516(10) 0.9442(9) 0.7540(6) 0.024(2) Uani 1 1 d . . . . .
C222 C 1.2276(12) 1.0028(11) 0.8174(8) 0.036(3) Uani 1 1 d . . . . .
H222 H 1.248916 1.077870 0.836523 0.043 Uiso 1 1 calc R U . . .
N223 N 1.2669(10) 0.9329(8) 0.8478(6) 0.031(2) Uani 1 1 d . . . . .
N224 N 1.2177(10) 0.8338(8) 0.8053(6) 0.032(2) Uani 1 1 d . . . . .
N225 N 1.1440(10) 0.8400(9) 0.7466(6) 0.033(2) Uani 1 1 d . . . . .
C226 C 1.3572(15) 0.9478(12) 0.9151(8) 0.049(4) Uani 1 1 d . . . . .
H22C H 1.435451 0.938784 0.905160 0.059 Uiso 1 1 calc R U . . .
H22D H 1.330485 0.892175 0.936148 0.059 Uiso 1 1 calc R U . . .
C227 C 1.3775(8) 1.0564(7) 0.9694(5) 0.038(3) Uani 1 1 d G . . . .
C228 C 1.4561(8) 1.1447(7) 0.9685(4) 0.035(3) Uani 1 1 d G . . . .
C229 C 1.4720(8) 1.2413(7) 1.0187(5) 0.033(3) Uani 1 1 d G . . . .
H229 H 1.526103 1.302054 1.018065 0.040 Uiso 1 1 calc R U . . .
C230 C 1.4093(9) 1.2496(7) 1.0699(4) 0.043(4) Uani 1 1 d G . . . .
H230 H 1.420267 1.316090 1.104451 0.052 Uiso 1 1 calc R U . . .
C231 C 1.3307(8) 1.1613(8) 1.0708(5) 0.047(4) Uani 1 1 d G . . . .
H231 H 1.287590 1.167053 1.106010 0.056 Uiso 1 1 calc R U . . .
C232 C 1.3148(8) 1.0647(8) 1.0205(5) 0.046(4) Uani 1 1 d G . . . .
H232 H 1.260739 1.003953 1.021182 0.055 Uiso 1 1 calc R U . . .
C251 C 0.6355(12) 1.0300(10) 0.7621(6) 0.028(3) Uani 1 1 d . . . . .
C252 C 0.5531(11) 1.0640(10) 0.7175(6) 0.026(3) Uani 1 1 d . . . . .
H25E H 0.561598 1.131307 0.709516 0.031 Uiso 1 1 calc R U . . .
N253 N 0.4572(9) 0.9798(8) 0.6879(6) 0.029(2) Uani 1 1 d . . . . .
N254 N 0.4759(11) 0.8995(9) 0.7129(6) 0.035(3) Uani 1 1 d . . . . .
N255 N 0.5847(10) 0.9295(9) 0.7585(6) 0.035(3) Uani 1 1 d . . . . .
C256 C 0.3510(12) 0.9669(12) 0.6300(7) 0.038(3) Uani 1 1 d . . . . .
H25C H 0.332995 1.037084 0.631517 0.046 Uiso 1 1 calc R U . . .
H25D H 0.280159 0.922149 0.636442 0.046 Uiso 1 1 calc R U . . .
C257 C 0.3693(8) 0.9152(8) 0.5565(5) 0.041(3) Uani 1 1 d G . . . .
C258 C 0.2739(9) 0.8908(9) 0.4963(5) 0.046(4) Uani 1 1 d G . . . .
C259 C 0.2869(10) 0.8411(9) 0.4308(5) 0.067(6) Uani 1 1 d G . . . .
H259 H 0.220824 0.824099 0.389161 0.080 Uiso 1 1 calc R U . . .
C260 C 0.3954(11) 0.8158(9) 0.4255(5) 0.054(4) Uani 1 1 d G . . . .
H260 H 0.404438 0.781419 0.380153 0.065 Uiso 1 1 calc R U . . .
C261 C 0.4908(10) 0.8403(9) 0.4857(5) 0.054(4) Uani 1 1 d G . . . .
H261 H 0.565943 0.822847 0.481992 0.065 Uiso 1 1 calc R U . . .
C262 C 0.4778(9) 0.8900(8) 0.5512(5) 0.045(4) Uani 1 1 d G . . . .
H262 H 0.543850 0.906951 0.592855 0.054 Uiso 1 1 calc R U . . .

loop_
_atom_site_aniso_label
_atom_site_aniso_U_11
_atom_site_aniso_U_22
_atom_site_aniso_U_33
_atom_site_aniso_U_23
_atom_site_aniso_U_13
_atom_site_aniso_U_12
Au1 0.0225(3) 0.0256(3) 0.0432(3) 0.0092(2) 0.0128(2) 0.0102(2)
Br11 0.0479(9) 0.0622(10) 0.0503(9) 0.0316(8) 0.0241(7) 0.0215(8)
Br12 0.0467(10) 0.0766(13) 0.0627(11) 0.0266(10) -0.0103(8) 0.0171(9)
Cl1 0.0323(18) 0.0174(15) 0.103(3) 0.0150(17) 0.0278(19) 0.0045(13)
I11 0.0453(6) 0.0757(8) 0.0497(6) -0.0072(5) 0.0047(5) 0.0251(6)
I12 0.0425(5) 0.0498(6) 0.0502(6) 0.0250(5) 0.0179(4) 0.0216(4)
C11 0.022(6) 0.034(7) 0.021(6) 0.009(5) 0.006(5) 0.013(5)
N12 0.021(5) 0.040(6) 0.029(5) 0.012(5) 0.009(4) 0.018(5)
C13 0.033(7) 0.029(7) 0.033(7) 0.017(6) 0.010(5) 0.012(6)
C14 0.034(7) 0.027(7) 0.032(7) 0.015(5) 0.008(5) 0.019(6)
N15 0.021(5) 0.023(5) 0.032(5) 0.009(4) 0.011(4) 0.011(4)
C15 0.020(6) 0.029(7) 0.030(6) 0.007(5) 0.010(5) 0.014(5)
C12 0.023(6) 0.047(8) 0.029(6) 0.020(6) 0.017(5) 0.023(6)
C121 0.013(5) 0.030(7) 0.028(6) 0.011(5) 0.012(5) 0.009(5)
C122 0.026(7) 0.022(7) 0.045(8) 0.008(6) 0.003(6) 0.007(5)
N123 0.019(5) 0.023(5) 0.031(6) 0.003(4) 0.001(4) 0.009(4)
N124 0.026(6) 0.034(6) 0.035(6) 0.009(5) 0.004(5) 0.017(5)
N125 0.023(5) 0.037(6) 0.033(6) 0.009(5) 0.005(4) 0.017(5)
C126 0.032(7) 0.040(8) 0.034(7) 0.011(6) 0.007(6) 0.023(6)
C127 0.025(6) 0.033(7) 0.028(6) 0.010(5) 0.004(5) 0.011(5)
C128 0.040(8) 0.035(8) 0.039(8) 0.013(6) 0.013(6) 0.014(6)
C129 0.042(8) 0.037(8) 0.046(8) 0.014(7) 0.009(7) 0.021(7)
C130 0.025(7) 0.039(8) 0.050(8) 0.010(7) 0.007(6) 0.019(6)
C131 0.025(7) 0.040(8) 0.044(8) 0.013(6) 0.011(6) 0.002(6)
C132 0.027(7) 0.039(8) 0.038(7) 0.015(6) 0.005(6) 0.008(6)
C151 0.025(6) 0.023(6) 0.025(6) 0.005(5) 0.012(5) 0.007(5)
C152 0.026(6) 0.035(7) 0.033(7) 0.011(6) 0.011(5) 0.012(6)
N153 0.026(6) 0.033(6) 0.030(6) 0.007(5) 0.011(4) 0.011(5)
N154 0.029(6) 0.034(6) 0.037(6) 0.008(5) 0.011(5) 0.007(5)
N155 0.024(6) 0.040(7) 0.033(6) 0.012(5) 0.009(5) 0.010(5)
C156 0.021(6) 0.047(8) 0.034(7) 0.000(6) 0.009(5) 0.013(6)
C157 0.048(9) 0.037(8) 0.032(7) 0.006(6) 0.009(6) 0.015(7)
C158 0.048(9) 0.041(9) 0.044(9) 0.016(7) 0.003(7) 0.014(7)
C159 0.129(19) 0.038(10) 0.028(9) 0.008(7) -0.003(10) 0.006(11)
C160 0.14(2) 0.053(11) 0.033(10) 0.006(8) 0.041(12) 0.014(12)
C161 0.120(19) 0.073(14) 0.059(12) 0.020(10) 0.051(13) 0.043(13)
C162 0.066(11) 0.065(11) 0.039(9) 0.005(8) 0.021(8) 0.029(9)
Au2 0.0205(3) 0.0234(3) 0.0314(3) 0.0092(2) 0.0097(2) 0.00933(19)
Br21 0.0374(8) 0.0802(12) 0.0452(9) 0.0187(8) 0.0181(7) 0.0196(8)
Br22 0.0495(11) 0.1114(18) 0.0610(12) 0.0246(12) -0.0097(9) 0.0299(11)
Cl2 0.0317(15) 0.0190(14) 0.0393(16) 0.0113(12) 0.0159(13) 0.0038(11)
I21 0.0332(5) 0.0445(5) 0.0362(5) 0.0033(4) 0.0063(4) 0.0115(4)
I22 0.0362(5) 0.0424(5) 0.0328(5) 0.0131(4) 0.0076(4) 0.0147(4)
C21 0.024(6) 0.034(7) 0.014(5) 0.007(5) 0.006(4) 0.015(5)
N22 0.020(5) 0.027(5) 0.028(5) 0.009(4) 0.005(4) 0.011(4)
C23 0.028(7) 0.023(6) 0.037(7) 0.013(5) 0.009(5) 0.008(5)
C24 0.036(7) 0.024(6) 0.030(7) 0.012(5) 0.008(5) 0.010(5)
N25 0.021(5) 0.023(5) 0.029(5) 0.008(4) 0.008(4) 0.010(4)
C25 0.028(7) 0.035(7) 0.027(6) 0.011(5) 0.010(5) 0.021(6)
C22 0.018(6) 0.038(7) 0.032(7) 0.017(6) 0.012(5) 0.015(5)
C221 0.017(6) 0.026(6) 0.032(7) 0.008(5) 0.011(5) 0.011(5)
C222 0.030(7) 0.026(7) 0.048(8) 0.007(6) 0.005(6) 0.009(6)
N223 0.028(6) 0.029(6) 0.032(6) 0.005(5) 0.001(5) 0.015(5)
N224 0.030(6) 0.028(6) 0.034(6) 0.001(5) 0.004(5) 0.016(5)
N225 0.031(6) 0.032(6) 0.033(6) 0.003(5) 0.007(5) 0.012(5)
C226 0.049(9) 0.036(8) 0.047(9) 0.010(7) -0.013(7) 0.010(7)
C227 0.038(8) 0.036(8) 0.033(7) 0.009(6) -0.005(6) 0.016(6)
C228 0.036(8) 0.040(8) 0.031(7) 0.012(6) 0.011(6) 0.013(6)
C229 0.028(7) 0.037(8) 0.032(7) 0.010(6) 0.001(5) 0.013(6)
C230 0.044(9) 0.051(9) 0.035(8) 0.010(7) 0.008(6) 0.021(7)
C231 0.059(10) 0.081(12) 0.023(7) 0.021(7) 0.023(7) 0.054(9)
C232 0.018(7) 0.075(11) 0.045(9) 0.034(8) -0.004(6) 0.004(7)
C251 0.032(7) 0.032(7) 0.027(6) 0.009(5) 0.016(5) 0.015(6)
C252 0.024(6) 0.027(7) 0.029(6) 0.009(5) 0.009(5) 0.010(5)
N253 0.022(5) 0.034(6) 0.030(6) 0.007(5) 0.009(4) 0.008(5)
N254 0.037(7) 0.031(6) 0.036(6) 0.006(5) 0.011(5) 0.009(5)
N255 0.037(6) 0.033(6) 0.036(6) 0.010(5) 0.013(5) 0.013(5)
C256 0.026(7) 0.051(9) 0.031(7) 0.004(6) 0.002(6) 0.014(6)
C257 0.054(9) 0.038(8) 0.029(7) 0.011(6) 0.010(6) 0.008(7)
C258 0.050(9) 0.047(9) 0.034(8) 0.010(7) -0.001(7) 0.011(7)
C259 0.098(16) 0.052(11) 0.039(10) 0.019(8) -0.002(10) 0.008(10)
C260 0.092(14) 0.042(9) 0.024(8) 0.006(6) 0.018(8) 0.009(9)
C261 0.074(12) 0.054(10) 0.048(10) 0.017(8) 0.033(9) 0.031(9)
C262 0.046(9) 0.046(9) 0.039(8) 0.001(7) 0.012(7) 0.019(7)

loop_
_atom_type_symbol
_atom_type_description
_atom_type_scat_dispersion_real
_atom_type_scat_dispersion_imag
_atom_type_scat_source
C C 0.0181 0.0091 'International Tables Vol C Tables 4.2.6.8 and 6.1.1.4'
H H 0.0000 0.0000 'International Tables Vol C Tables 4.2.6.8 and 6.1.1.4'
Au Au -4.4197 7.2980 'International Tables Vol C Tables 4.2.6.8 and 6.1.1.4'
Br Br -0.6763 1.2805 'International Tables Vol C Tables 4.2.6.8 and 6.1.1.4'
Cl Cl 0.3639 0.7018 'International Tables Vol C Tables 4.2.6.8 and 6.1.1.4'
I I -0.3257 6.8362 'International Tables Vol C Tables 4.2.6.8 and 6.1.1.4'
N N 0.0311 0.0180 'International Tables Vol C Tables 4.2.6.8 and 6.1.1.4'

loop_
_exptl_crystal_face_index_h
_exptl_crystal_face_index_k
_exptl_crystal_face_index_l
_exptl_crystal_face_perp_dist
-2 8 0 0.0349
-1 8 -8 0.0212
-1 2 -12 0.0171
1 -2 12 0.0171
-1 -3 -9 0.0190
1 3 9 0.0190
-7 2 4 0.0893
1 6 6 0.0209
-1 -7 -2 0.0209
-1 -8 2 0.0209
0 9 -5 0.0210
7 -2 -4 0.0760
0 -8 9 0.0190
0 6 -11 0.0190
0 -4 13 0.0191
0 -3 -9 0.0191
0 3 9 0.0191
0 -7 -3 0.0231
0 7 3 0.0212

loop_
_geom_angle_atom_site_label_1
_geom_angle_atom_site_label_2
_geom_angle_atom_site_label_3
_geom_angle
_geom_angle_site_symmetry_1
_geom_angle_site_symmetry_3
_geom_angle_publ_flag
C11 Au1 Cl1 177.7(4) . . ?
C11 Au1 I12 90.3(3) . . ?
Cl1 Au1 I12 91.31(12) . . ?
C11 Au1 I11 87.4(3) . . ?
Cl1 Au1 I11 91.06(12) . . ?
I12 Au1 I11 177.50(4) . . ?
N12 C11 N15 105.3(10) . . ?
N12 C11 Au1 127.5(9) . . ?
N15 C11 Au1 127.1(9) . . ?
C11 N12 C13 110.9(10) . . ?
C11 N12 C12 124.4(11) . . ?
C13 N12 C12 124.7(11) . . ?
C14 C13 N12 106.3(11) . . ?
C14 C13 H13 126.9 . . ?
N12 C13 H13 126.9 . . ?
C13 C14 N15 108.4(10) . . ?
C13 C14 H14 125.8 . . ?
N15 C14 H14 125.8 . . ?
C11 N15 C14 109.1(10) . . ?
C11 N15 C15 124.7(10) . . ?
C14 N15 C15 126.0(10) . . ?
N15 C15 C151 113.7(10) . . ?
N15 C15 H15A 108.8 . . ?
C151 C15 H15A 108.8 . . ?
N15 C15 H15B 108.8 . . ?
C151 C15 H15B 108.8 . . ?
H15A C15 H15B 107.7 . . ?
N12 C12 C121 111.8(9) . . ?
N12 C12 H12A 109.3 . . ?
C121 C12 H12A 109.3 . . ?
N12 C12 H12B 109.3 . . ?
C121 C12 H12B 109.3 . . ?
H12A C12 H12B 107.9 . . ?
N125 C121 C122 108.5(10) . . ?
N125 C121 C12 121.0(11) . . ?
C122 C121 C12 130.4(11) . . ?
N123 C122 C121 104.9(11) . . ?
N123 C122 H121 127.6 . . ?
C121 C122 H121 127.6 . . ?
C122 N123 N124 110.5(10) . . ?
C122 N123 C126 129.7(11) . . ?
N124 N123 C126 119.5(10) . . ?
N125 N124 N123 107.4(10) . . ?
N124 N125 C121 108.7(10) . . ?
N123 C126 C127 112.7(10) . . ?
N123 C126 H12C 109.1 . . ?
C127 C126 H12C 109.1 . . ?
N123 C126 H12D 109.1 . . ?
C127 C126 H12D 109.1 . . ?
H12C C126 H12D 107.8 . . ?
C132 C127 C128 120.0 . . ?
C132 C127 C126 119.1(7) . . ?
C128 C127 C126 120.9(7) . . ?
C129 C128 C127 120.0 . . ?
C129 C128 Br11 118.0(4) . . ?
C127 C128 Br11 122.0(4) . . ?
C130 C129 C128 120.0 . . ?
C130 C129 H129 120.0 . . ?
C128 C129 H129 120.0 . . ?
C129 C130 C131 120.0 . . ?
C129 C130 H130 120.0 . . ?
C131 C130 H130 120.0 . . ?
C132 C131 C130 120.0 . . ?
C132 C131 H131 120.0 . . ?
C130 C131 H131 120.0 . . ?
C131 C132 C127 120.0 . . ?
C131 C132 H132 120.0 . . ?
C127 C132 H132 120.0 . . ?
N155 C151 C152 109.0(11) . . ?
N155 C151 C15 121.5(11) . . ?
C152 C151 C15 129.4(11) . . ?
N153 C152 C151 103.4(11) . . ?
N153 C152 H152 128.3 . . ?
C151 C152 H152 128.3 . . ?
N154 N153 C152 112.1(10) . . ?
N154 N153 C156 120.7(11) . . ?
C152 N153 C156 127.0(11) . . ?
N155 N154 N153 106.7(10) . . ?
N154 N155 C151 108.8(10) . . ?
N153 C156 C157 111.8(9) . . ?
N153 C156 H15C 109.2 . . ?
C157 C156 H15C 109.2 . . ?
N153 C156 H15D 109.2 . . ?
C157 C156 H15D 109.2 . . ?
H15C C156 H15D 107.9 . . ?
C162 C157 C158 120.0 . . ?
C162 C157 C156 121.6(8) . . ?
C158 C157 C156 118.4(8) . . ?
C159 C158 C157 120.0 . . ?
C159 C158 Br12 118.8(6) . . ?
C157 C158 Br12 121.2(6) . . ?
C158 C159 C160 120.0 . . ?
C158 C159 H159 120.0 . . ?
C160 C159 H159 120.0 . . ?
C159 C160 C161 120.0 . . ?
C159 C160 H160 120.0 . . ?
C161 C160 H160 120.0 . . ?
C162 C161 C160 120.0 . . ?
C162 C161 H161 120.0 . . ?
C160 C161 H161 120.0 . . ?
C157 C162 C161 120.0 . . ?
C157 C162 H162 120.0 . . ?
C161 C162 H162 120.0 . . ?
C21 Au2 Cl2 177.2(3) . . ?
C21 Au2 I22 87.9(3) . . ?
Cl2 Au2 I22 90.13(8) . . ?
C21 Au2 I21 89.6(3) . . ?
Cl2 Au2 I21 92.36(8) . . ?
I22 Au2 I21 177.43(3) . . ?
N22 C21 N25 105.2(10) . . ?
N22 C21 Au2 126.5(8) . . ?
N25 C21 Au2 128.3(9) . . ?
C21 N22 C23 110.4(10) . . ?
C21 N22 C22 123.6(10) . . ?
C23 N22 C22 126.0(10) . . ?
C24 C23 N22 106.5(11) . . ?
C24 C23 H23 126.8 . . ?
N22 C23 H23 126.8 . . ?
C23 C24 N25 107.9(11) . . ?
C23 C24 H24 126.1 . . ?
N25 C24 H24 126.1 . . ?
C21 N25 C24 110.0(10) . . ?
C21 N25 C25 124.6(10) . . ?
C24 N25 C25 125.3(10) . . ?
N25 C25 C251 112.9(10) . . ?
N25 C25 H25A 109.0 . . ?
C251 C25 H25A 109.0 . . ?
N25 C25 H25B 109.0 . . ?
C251 C25 H25B 109.0 . . ?
H25A C25 H25B 107.8 . . ?
N22 C22 C221 111.9(10) . . ?
N22 C22 H22A 109.2 . . ?
C221 C22 H22A 109.2 . . ?
N22 C22 H22B 109.2 . . ?
C221 C22 H22B 109.2 . . ?
H22A C22 H22B 107.9 . . ?
C222 C221 N225 110.0(11) . . ?
C222 C221 C22 131.2(12) . . ?
N225 C221 C22 118.8(11) . . ?
N223 C222 C221 104.8(11) . . ?
N223 C222 H222 127.6 . . ?
C221 C222 H222 127.6 . . ?
C222 N223 N224 111.1(11) . . ?
C222 N223 C226 131.0(12) . . ?
N224 N223 C226 117.8(10) . . ?
N225 N224 N223 107.0(10) . . ?
N224 N225 C221 107.0(10) . . ?
N223 C226 C227 113.4(11) . . ?
N223 C226 H22C 108.9 . . ?
C227 C226 H22C 108.9 . . ?
N223 C226 H22D 108.9 . . ?
C227 C226 H22D 108.9 . . ?
H22C C226 H22D 107.7 . . ?
C228 C227 C232 120.0 . . ?
C228 C227 C226 121.9(9) . . ?
C232 C227 C226 118.1(9) . . ?
C227 C228 C229 120.0 . . ?
C227 C228 Br21 121.5(5) . . ?
C229 C228 Br21 118.5(5) . . ?
C228 C229 C230 120.0 . . ?
C228 C229 H229 120.0 . . ?
C230 C229 H229 120.0 . . ?
C231 C230 C229 120.0 . . ?
C231 C230 H230 120.0 . . ?
C229 C230 H230 120.0 . . ?
C230 C231 C232 120.0 . . ?
C230 C231 H231 120.0 . . ?
C232 C231 H231 120.0 . . ?
C227 C232 C231 120.0 . . ?
C227 C232 H232 120.0 . . ?
C231 C232 H232 120.0 . . ?
N255 C251 C252 108.2(12) . . ?
N255 C251 C25 121.9(11) . . ?
C252 C251 C25 129.9(12) . . ?
N253 C252 C251 104.1(11) . . ?
N253 C252 H25E 128.0 . . ?
C251 C252 H25E 128.0 . . ?
N254 N253 C252 111.5(10) . . ?
N254 N253 C256 120.5(11) . . ?
C252 N253 C256 127.6(11) . . ?
N255 N254 N253 107.3(10) . . ?
N254 N255 C251 108.9(11) . . ?
N253 C256 C257 111.9(10) . . ?
N253 C256 H25C 109.2 . . ?
C257 C256 H25C 109.2 . . ?
N253 C256 H25D 109.2 . . ?
C257 C256 H25D 109.2 . . ?
H25C C256 H25D 107.9 . . ?
C258 C257 C262 120.0 . . ?
C258 C257 C256 119.1(7) . . ?
C262 C257 C256 120.8(7) . . ?
C257 C258 C259 120.0 . . ?
C257 C258 Br22 120.8(6) . . ?
C259 C258 Br22 119.2(6) . . ?
C260 C259 C258 120.0 . . ?
C260 C259 H259 120.0 . . ?
C258 C259 H259 120.0 . . ?
C261 C260 C259 120.0 . . ?
C261 C260 H260 120.0 . . ?
C259 C260 H260 120.0 . . ?
C260 C261 C262 120.0 . . ?
C260 C261 H261 120.0 . . ?
C262 C261 H261 120.0 . . ?
C261 C262 C257 120.0 . . ?
C261 C262 H262 120.0 . . ?
C257 C262 H262 120.0 . . ?

loop_
_geom_bond_atom_site_label_1
_geom_bond_atom_site_label_2
_geom_bond_distance
_geom_bond_site_symmetry_2
_geom_bond_publ_flag
Au1 C11 1.972(13) . ?
Au1 Cl1 2.325(3) . ?
Au1 I12 2.6204(11) . ?
Au1 I11 2.6371(12) . ?
Br11 C128 1.899(8) . ?
Br12 C158 1.908(11) . ?
C11 N12 1.347(16) . ?
C11 N15 1.373(15) . ?
N12 C13 1.390(16) . ?
N12 C12 1.469(15) . ?
C13 C14 1.336(18) . ?
C13 H13 0.9500 . ?
C14 N15 1.383(16) . ?
C14 H14 0.9500 . ?
N15 C15 1.481(15) . ?
C15 C151 1.495(17) . ?
C15 H15A 0.9900 . ?
C15 H15B 0.9900 . ?
C12 C121 1.526(16) . ?
C12 H12A 0.9900 . ?
C12 H12B 0.9900 . ?
C121 N125 1.342(16) . ?
C121 C122 1.372(18) . ?
C122 N123 1.333(16) . ?
C122 H121 0.9500 . ?
N123 N124 1.343(15) . ?
N123 C126 1.466(16) . ?
N124 N125 1.312(15) . ?
C126 C127 1.546(14) . ?
C126 H12C 0.9900 . ?
C126 H12D 0.9900 . ?
C127 C132 1.388(5) . ?
C127 C128 1.388(5) . ?
C128 C129 1.388(5) . ?
C129 C130 1.387(5) . ?
C129 H129 0.9500 . ?
C130 C131 1.388(5) . ?
C130 H130 0.9500 . ?
C131 C132 1.388(5) . ?
C131 H131 0.9500 . ?
C132 H132 0.9500 . ?
C151 N155 1.343(16) . ?
C151 C152 1.375(17) . ?
C152 N153 1.345(17) . ?
C152 H152 0.9500 . ?
N153 N154 1.328(15) . ?
N153 C156 1.454(16) . ?
N154 N155 1.321(15) . ?
C156 C157 1.542(15) . ?
C156 H15C 0.9900 . ?
C156 H15D 0.9900 . ?
C157 C162 1.380(7) . ?
C157 C158 1.380(7) . ?
C158 C159 1.380(7) . ?
C159 C160 1.380(7) . ?
C159 H159 0.9500 . ?
C160 C161 1.380(7) . ?
C160 H160 0.9500 . ?
C161 C162 1.380(7) . ?
C161 H161 0.9500 . ?
C162 H162 0.9500 . ?
Au2 C21 1.975(12) . ?
Au2 Cl2 2.369(3) . ?
Au2 I22 2.6091(10) . ?
Au2 I21 2.6300(10) . ?
Br21 C228 1.882(8) . ?
Br22 C258 1.920(10) . ?
C21 N22 1.361(15) . ?
C21 N25 1.361(15) . ?
N22 C23 1.397(15) . ?
N22 C22 1.467(15) . ?
C23 C24 1.341(18) . ?
C23 H23 0.9500 . ?
C24 N25 1.388(16) . ?
C24 H24 0.9500 . ?
N25 C25 1.465(15) . ?
C25 C251 1.493(18) . ?
C25 H25A 0.9900 . ?
C25 H25B 0.9900 . ?
C22 C221 1.514(16) . ?
C22 H22A 0.9900 . ?
C22 H22B 0.9900 . ?
C221 C222 1.338(18) . ?
C221 N225 1.351(16) . ?
C222 N223 1.328(17) . ?
C222 H222 0.9500 . ?
N223 N224 1.335(15) . ?
N223 C226 1.459(17) . ?
N224 N225 1.326(15) . ?
C226 C227 1.527(17) . ?
C226 H22C 0.9900 . ?
C226 H22D 0.9900 . ?
C227 C228 1.381(6) . ?
C227 C232 1.381(6) . ?
C228 C229 1.381(6) . ?
C229 C230 1.381(6) . ?
C229 H229 0.9500 . ?
C230 C231 1.381(6) . ?
C230 H230 0.9500 . ?
C231 C232 1.381(6) . ?
C231 H231 0.9500 . ?
C232 H232 0.9500 . ?
C251 N255 1.359(17) . ?
C251 C252 1.375(17) . ?
C252 N253 1.350(16) . ?
C252 H25E 0.9500 . ?
N253 N254 1.329(15) . ?
N253 C256 1.446(16) . ?
N254 N255 1.313(16) . ?
C256 C257 1.544(16) . ?
C256 H25C 0.9900 . ?
C256 H25D 0.9900 . ?
C257 C258 1.371(6) . ?
C257 C262 1.371(6) . ?
C258 C259 1.371(6) . ?
C259 C260 1.371(6) . ?
C259 H259 0.9500 . ?
C260 C261 1.371(6) . ?
C260 H260 0.9500 . ?
C261 C262 1.371(6) . ?
C261 H261 0.9500 . ?
C262 H262 0.9500 . ?

loop_
_geom_hbond_atom_site_label_D
_geom_hbond_atom_site_label_H
_geom_hbond_atom_site_label_A
_geom_hbond_distance_DH
_geom_hbond_distance_HA
_geom_hbond_distance_DA
_geom_hbond_angle_DHA
_geom_hbond_site_symmetry_A
_geom_hbond_publ_flag
C13 H13 I21 0.95 3.32 4.223(13) 159.5 . yes
C14 H14 N224 0.95 2.68 3.430(16) 136.5 1_455 yes
C14 H14 N254 0.95 2.61 3.252(17) 125.5 . yes
C15 H15A Br11 0.99 2.96 3.485(12) 114.4 2_667 yes
C15 H15A N224 0.99 2.45 3.322(16) 146.0 1_455 yes
C15 H15B I12 0.99 3.02 3.824(12) 139.4 . yes
C12 H12A Cl2 0.99 2.80 3.482(14) 126.6 . yes
C12 H12B I11 0.99 3.12 3.810(13) 127.6 . yes
C122 H121 Cl2 0.95 2.72 3.264(13) 117.0 . yes
C126 H12C Br11 0.99 2.70 3.199(13) 111.3 . yes
C152 H152 N225 0.95 2.64 3.515(17) 153.0 1_455 yes
C25 H25A N124 0.99 2.50 3.349(16) 143.5 1_565 yes
C25 H25B I22 0.99 2.99 3.776(12) 137.2 . yes
C22 H22A Cl1 0.99 2.83 3.463(13) 122.2 1_665 yes
C22 H22B I21 0.99 3.13 3.836(13) 129.8 . yes
C222 H222 Cl1 0.95 2.59 3.191(15) 121.2 1_665 yes

loop_
_geom_torsion_atom_site_label_1
_geom_torsion_atom_site_label_2
_geom_torsion_atom_site_label_3
_geom_torsion_atom_site_label_4
_geom_torsion
_geom_torsion_site_symmetry_1
_geom_torsion_site_symmetry_2
_geom_torsion_site_symmetry_3
_geom_torsion_site_symmetry_4
_geom_torsion_publ_flag
N15 C11 N12 C13 -1.1(13) . . . . ?
Au1 C11 N12 C13 175.5(9) . . . . ?
N15 C11 N12 C12 -179.3(10) . . . . ?
Au1 C11 N12 C12 -2.8(17) . . . . ?
C11 N12 C13 C14 0.2(14) . . . . ?
C12 N12 C13 C14 178.5(11) . . . . ?
N12 C13 C14 N15 0.7(14) . . . . ?
N12 C11 N15 C14 1.5(13) . . . . ?
Au1 C11 N15 C14 -175.1(9) . . . . ?
N12 C11 N15 C15 -173.4(10) . . . . ?
Au1 C11 N15 C15 10.0(16) . . . . ?
C13 C14 N15 C11 -1.4(14) . . . . ?
C13 C14 N15 C15 173.4(11) . . . . ?
C11 N15 C15 C151 -77.9(14) . . . . ?
C14 N15 C15 C151 108.0(13) . . . . ?
C11 N12 C12 C121 -54.9(16) . . . . ?
C13 N12 C12 C121 127.0(12) . . . . ?
N12 C12 C121 N125 120.9(12) . . . . ?
N12 C12 C121 C122 -56.1(17) . . . . ?
N125 C121 C122 N123 -0.4(14) . . . . ?
C12 C121 C122 N123 177.0(11) . . . . ?
C121 C122 N123 N124 0.6(14) . . . . ?
C121 C122 N123 C126 -172.6(12) . . . . ?
C122 N123 N124 N125 -0.6(14) . . . . ?
C126 N123 N124 N125 173.4(10) . . . . ?
N123 N124 N125 C121 0.3(13) . . . . ?
C122 C121 N125 N124 0.0(14) . . . . ?
C12 C121 N125 N124 -177.6(10) . . . . ?
C122 N123 C126 C127 -124.0(13) . . . . ?
N124 N123 C126 C127 63.4(15) . . . . ?
N123 C126 C127 C132 33.1(13) . . . . ?
N123 C126 C127 C128 -146.9(9) . . . . ?
C132 C127 C128 C129 0.0 . . . . ?
C126 C127 C128 C129 179.9(10) . . . . ?
C132 C127 C128 Br11 177.7(7) . . . . ?
C126 C127 C128 Br11 -2.4(9) . . . . ?
C127 C128 C129 C130 0.0 . . . . ?
Br11 C128 C129 C130 -177.8(7) . . . . ?
C128 C129 C130 C131 0.0 . . . . ?
C129 C130 C131 C132 0.0 . . . . ?
C130 C131 C132 C127 0.0 . . . . ?
C128 C127 C132 C131 0.0 . . . . ?
C126 C127 C132 C131 -179.9(9) . . . . ?
N15 C15 C151 N155 96.6(13) . . . . ?
N15 C15 C151 C152 -88.1(15) . . . . ?
N155 C151 C152 N153 -1.2(13) . . . . ?
C15 C151 C152 N153 -176.9(11) . . . . ?
C151 C152 N153 N154 0.7(14) . . . . ?
C151 C152 N153 C156 -175.0(11) . . . . ?
C152 N153 N154 N155 0.1(14) . . . . ?
C156 N153 N154 N155 176.1(10) . . . . ?
N153 N154 N155 C151 -0.9(13) . . . . ?
C152 C151 N155 N154 1.3(14) . . . . ?
C15 C151 N155 N154 177.4(10) . . . . ?
N154 N153 C156 C157 -80.9(14) . . . . ?
C152 N153 C156 C157 94.4(15) . . . . ?
N153 C156 C157 C162 -0.8(15) . . . . ?
N153 C156 C157 C158 177.0(9) . . . . ?
C162 C157 C158 C159 0.0 . . . . ?
C156 C157 C158 C159 -177.8(11) . . . . ?
C162 C157 C158 Br12 -177.6(9) . . . . ?
C156 C157 C158 Br12 4.7(11) . . . . ?
C157 C158 C159 C160 0.0 . . . . ?
Br12 C158 C159 C160 177.6(8) . . . . ?
C158 C159 C160 C161 0.0 . . . . ?
C159 C160 C161 C162 0.0 . . . . ?
C158 C157 C162 C161 0.0 . . . . ?
C156 C157 C162 C161 177.7(11) . . . . ?
C160 C161 C162 C157 0.0 . . . . ?
N25 C21 N22 C23 -0.2(13) . . . . ?
Au2 C21 N22 C23 179.1(8) . . . . ?
N25 C21 N22 C22 179.3(10) . . . . ?
Au2 C21 N22 C22 -1.4(16) . . . . ?
C21 N22 C23 C24 0.1(14) . . . . ?
C22 N22 C23 C24 -179.4(11) . . . . ?
N22 C23 C24 N25 0.1(14) . . . . ?
N22 C21 N25 C24 0.3(13) . . . . ?
Au2 C21 N25 C24 -179.0(9) . . . . ?
N22 C21 N25 C25 -177.3(10) . . . . ?
Au2 C21 N25 C25 3.4(17) . . . . ?
C23 C24 N25 C21 -0.3(14) . . . . ?
C23 C24 N25 C25 177.3(11) . . . . ?
C21 N25 C25 C251 -83.2(14) . . . . ?
C24 N25 C25 C251 99.6(14) . . . . ?
C21 N22 C22 C221 -56.8(15) . . . . ?
C23 N22 C22 C221 122.6(12) . . . . ?
N22 C22 C221 C222 -56.2(18) . . . . ?
N22 C22 C221 N225 120.5(12) . . . . ?
N225 C221 C222 N223 0.7(15) . . . . ?
C22 C221 C222 N223 177.6(12) . . . . ?
C221 C222 N223 N224 0.1(15) . . . . ?
C221 C222 N223 C226 175.5(15) . . . . ?
C222 N223 N224 N225 -0.9(15) . . . . ?
C226 N223 N224 N225 -176.9(13) . . . . ?
N223 N224 N225 C221 1.2(13) . . . . ?
C222 C221 N225 N224 -1.2(14) . . . . ?
C22 C221 N225 N224 -178.6(10) . . . . ?
C222 N223 C226 C227 23(2) . . . . ?
N224 N223 C226 C227 -161.7(11) . . . . ?
N223 C226 C227 C228 -83.9(14) . . . . ?
N223 C226 C227 C232 96.2(13) . . . . ?
C232 C227 C228 C229 0.0 . . . . ?
C226 C227 C228 C229 -179.8(9) . . . . ?
C232 C227 C228 Br21 -179.9(7) . . . . ?
C226 C227 C228 Br21 0.3(9) . . . . ?
C227 C228 C229 C230 0.0 . . . . ?
Br21 C228 C229 C230 179.9(6) . . . . ?
C228 C229 C230 C231 0.0 . . . . ?
C229 C230 C231 C232 0.0 . . . . ?
C228 C227 C232 C231 0.0 . . . . ?
C226 C227 C232 C231 179.8(9) . . . . ?
C230 C231 C232 C227 0.0 . . . . ?
N25 C25 C251 N255 100.4(13) . . . . ?
N25 C25 C251 C252 -80.7(15) . . . . ?
N255 C251 C252 N253 -1.6(13) . . . . ?
C25 C251 C252 N253 179.3(12) . . . . ?
C251 C252 N253 N254 1.5(13) . . . . ?
C251 C252 N253 C256 -171.3(12) . . . . ?
C252 N253 N254 N255 -0.8(14) . . . . ?
C256 N253 N254 N255 172.6(11) . . . . ?
N253 N254 N255 C251 -0.3(14) . . . . ?
C252 C251 N255 N254 1.2(14) . . . . ?
C25 C251 N255 N254 -179.7(11) . . . . ?
N254 N253 C256 C257 -82.3(15) . . . . ?
C252 N253 C256 C257 90.0(15) . . . . ?
N253 C256 C257 C258 175.6(9) . . . . ?
N253 C256 C257 C262 -1.9(15) . . . . ?
C262 C257 C258 C259 0.0 . . . . ?
C256 C257 C258 C259 -177.4(11) . . . . ?
C262 C257 C258 Br22 -177.9(8) . . . . ?
C256 C257 C258 Br22 4.6(11) . . . . ?
C257 C258 C259 C260 0.0 . . . . ?
Br22 C258 C259 C260 177.9(8) . . . . ?
C258 C259 C260 C261 0.0 . . . . ?
C259 C260 C261 C262 0.0 . . . . ?
C260 C261 C262 C257 0.0 . . . . ?
C258 C257 C262 C261 0.0 . . . . ?
C256 C257 C262 C261 177.4(11) . . . . ?

loop_
_exptl_oxdiff_crystal_face_indexfrac_h
_exptl_oxdiff_crystal_face_indexfrac_k
_exptl_oxdiff_crystal_face_indexfrac_l
_exptl_oxdiff_crystal_face_x
_exptl_oxdiff_crystal_face_y
_exptl_oxdiff_crystal_face_z
-1.9837 8.4250 -0.1427 -0.7917 -0.4843 0.3724
-1.0204 8.0067 -7.8675 -0.3777 -0.9102 0.1700
-0.6761 1.8616 -12.3689 0.5221 -0.8529 -0.0090
0.6761 -1.8616 12.3689 -0.5221 0.8529 0.0090
-1.0307 -3.3284 -8.9780 0.9237 -0.3831 -0.0090
1.0307 3.3284 8.9780 -0.9237 0.3831 0.0090
-7.4428 2.1185 3.9095 0.0080 -0.0042 1.0000
1.0531 5.5627 5.8599 -0.9968 0.0789 0.0090
-0.9659 -7.2545 -2.1717 0.9724 0.2330 -0.0090
-0.7775 -8.2380 1.7255 0.8529 0.5221 -0.0090
-0.1691 8.5694 -5.0623 -0.6465 -0.7564 0.0995
7.4362 -2.0694 -4.0686 -0.0042 -0.0080 -1.0000
-0.1793 -7.7740 8.6380 0.3831 0.9237 -0.0090
-0.1720 6.3719 -10.9767 -0.0789 -0.9968 0.0090
-0.2287 -4.1178 12.5852 -0.2319 0.9685 0.0905
-0.4207 -3.4888 -9.2680 0.9199 -0.3816 -0.0905
0.4207 3.4888 9.2680 -0.9199 0.3816 0.0905
0.1350 -7.4799 -2.7328 0.9607 0.2300 -0.1555
-0.2453 7.4936 2.7859 -0.9584 -0.2294 0.1700
